data_1508546
loop_
_publ_author_name
'Wang, Yang'
'Zhao, Wei'
'Liu, Xinli'
'Cui, Dongmei'
'Chen, Eugene Y.-X.'

_publ_section_title
;
 Ligand-Free Magnesium Catalyst System: Immortal Polymerization
 ofl-Lactide with High Catalyst Efficiency and Structure of Active
 Intermediates
;
_journal_issue 17
_journal_name_full Macromolecules
_journal_page_first 6957
_journal_paper_doi 10.1021/ma3007625
_journal_volume 45
_journal_year 2012
_chemical_formula_sum 'C28 H25 Mg O2.5'
_chemical_formula_weight 425.79
_chemical_name_systematic
; 
 ? 
;
_space_group_IT_number 14
_symmetry_cell_setting monoclinic
_symmetry_space_group_name_Hall '-P 2ybc'
_symmetry_space_group_name_H-M 'P 1 21/c 1'
_atom_sites_solution_hydrogens geom
_atom_sites_solution_primary direct
_atom_sites_solution_secondary difmap
_audit_creation_method SHELXL-97
_cell_angle_alpha 90.00
_cell_angle_beta 91.5750(10)
_cell_angle_gamma 90.00
_cell_formula_units_Z 8
_cell_length_a 12.8509(9)
_cell_length_b 14.1392(10)
_cell_length_c 28.232(2)
_cell_measurement_temperature 144.5(2)
_cell_volume 5127.9(6)
_computing_structure_refinement 'SHELXL-97 (Sheldrick, 1997)'
_computing_structure_solution 'SHELXS-97 (Sheldrick, 1990)'
_diffrn_ambient_temperature 144.5(2)
_diffrn_measured_fraction_theta_full 0.998
_diffrn_measured_fraction_theta_max 0.998
_diffrn_radiation_monochromator graphite
_diffrn_radiation_source 'fine-focus sealed tube'
_diffrn_radiation_type MoK\a
_diffrn_radiation_wavelength 0.71073
_diffrn_reflns_av_R_equivalents 0.0838
_diffrn_reflns_av_sigmaI/netI 0.1001
_diffrn_reflns_limit_h_max 15
_diffrn_reflns_limit_h_min -15
_diffrn_reflns_limit_k_max 14
_diffrn_reflns_limit_k_min -16
_diffrn_reflns_limit_l_max 31
_diffrn_reflns_limit_l_min -33
_diffrn_reflns_number 29853
_diffrn_reflns_theta_full 25.04
_diffrn_reflns_theta_max 25.04
_diffrn_reflns_theta_min 1.59
_exptl_absorpt_coefficient_mu 0.091
_exptl_absorpt_correction_T_max 0.9865
_exptl_absorpt_correction_T_min 0.9820
_exptl_absorpt_correction_type multi-scan
_exptl_crystal_colour colorless
_exptl_crystal_density_diffrn 1.103
_exptl_crystal_density_method 'not measured'
_exptl_crystal_description block
_exptl_crystal_F_000 1800
_exptl_crystal_size_max 0.20
_exptl_crystal_size_mid 0.17
_exptl_crystal_size_min 0.15
_refine_diff_density_max 1.532
_refine_diff_density_min -0.278
_refine_diff_density_rms 0.131
_refine_ls_extinction_method none
_refine_ls_goodness_of_fit_ref 1.165
_refine_ls_hydrogen_treatment constr
_refine_ls_matrix_type full
_refine_ls_number_parameters 568
_refine_ls_number_reflns 9055
_refine_ls_number_restraints 6
_refine_ls_restrained_S_all 1.168
_refine_ls_R_factor_all 0.2629
_refine_ls_R_factor_gt 0.1371
_refine_ls_shift/su_max 0.002
_refine_ls_shift/su_mean 0.000
_refine_ls_structure_factor_coef Fsqd
_refine_ls_weighting_details 'calc w=1/[\s^2^(Fo^2^)+(0.2000P)^2^+0.0000P] where P=(Fo^2^+2Fc^2^)/3'
_refine_ls_weighting_scheme calc
_refine_ls_wR_factor_gt 0.3553
_refine_ls_wR_factor_ref 0.4279
_reflns_number_gt 3364
_reflns_number_total 9055
_reflns_threshold_expression >2sigma(I)
_cod_data_source_file ma3007625_si_002.cif
_cod_data_source_block wyy
_cod_original_cell_volume 5127.8(6)
_cod_original_sg_symbol_H-M P2(1)/C
_cod_original_formula_sum 'C28 H25 Mg O2.50'
_cod_database_code 1508546

loop_
_symmetry_equiv_pos_as_xyz
'x, y, z'
'-x, y+1/2, -z+1/2'
'-x, -y, -z'
'x, -y-1/2, z-1/2'

loop_
_atom_site_label
_atom_site_type_symbol
_atom_site_fract_x
_atom_site_fract_y
_atom_site_fract_z
_atom_site_U_iso_or_equiv
_atom_site_adp_type
_atom_site_occupancy
_atom_site_symmetry_multiplicity
_atom_site_calc_flag
_atom_site_refinement_flags
Mg1 Mg 0.5734(2) -0.00390(18) 0.04060(7) 0.0824(9) Uani 1 1 d .
Mg2 Mg 0.6767(2) -0.0072(2) 0.13453(8) 0.0864(9) Uani 1 1 d .
O1 O 0.6956(4) 0.0494(5) 0.07224(16) 0.0849(16) Uani 1 1 d .
O2 O 0.5509(5) -0.0605(4) 0.10335(16) 0.0821(16) Uani 1 1 d .
O3 O 0.4615(4) 0.0785(3) 0.01585(15) 0.0833(16) Uani 1 1 d .
O4 O 0.7615(5) -0.0899(4) 0.16903(19) 0.114(2) Uani 1 1 d .
O5 O 0.6442(4) 0.1030(4) 0.17725(16) 0.0880(17) Uani 1 1 d .
C1 C 0.7492(7) 0.1336(8) 0.0606(3) 0.099(3) Uani 1 1 d .
H1 H 0.6982 0.1851 0.0601 0.119 Uiso 1 1 calc R
C2 C 0.4574(8) -0.1035(6) 0.1167(3) 0.087(3) Uani 1 1 d .
H2 H 0.4088 -0.0989 0.0894 0.105 Uiso 1 1 calc R
C3 C 0.4175(8) 0.1544(7) 0.0409(3) 0.098(3) Uani 1 1 d .
H3 H 0.4154 0.1362 0.0744 0.118 Uiso 1 1 calc R
C4 C 0.8433(7) -0.0803(7) 0.2031(3) 0.104(3) Uani 1 1 d .
H4 H 0.8691 -0.0153 0.2007 0.125 Uiso 1 1 calc R
C5 C 0.8355(7) 0.1593(8) 0.0984(3) 0.094(3) Uani 1 1 d .
C6 C 0.9045(6) 0.0897(7) 0.1150(3) 0.099(3) Uani 1 1 d .
H6 H 0.8997 0.0282 0.1034 0.118 Uiso 1 1 calc R
C7 C 0.9806(8) 0.1130(11) 0.1493(4) 0.121(4) Uani 1 1 d .
H7 H 1.0286 0.0672 0.1588 0.145 Uiso 1 1 calc R
C8 C 0.9867(10) 0.1985(13) 0.1686(4) 0.135(5) Uani 1 1 d .
H8 H 1.0363 0.2116 0.1923 0.162 Uiso 1 1 calc R
C9 C 0.9193(11) 0.2665(11) 0.1533(5) 0.146(4) Uani 1 1 d .
H9 H 0.9233 0.3266 0.1666 0.175 Uiso 1 1 calc R
C10 C 0.8424(8) 0.2476(9) 0.1170(4) 0.118(3) Uani 1 1 d .
H10 H 0.7976 0.2952 0.1064 0.141 Uiso 1 1 calc R
C11 C 0.7998(7) 0.1318(8) 0.0121(3) 0.105(3) Uani 1 1 d .
C12 C 0.8428(7) 0.0470(7) -0.0052(3) 0.098(3) Uani 1 1 d .
H12 H 0.8399 -0.0082 0.0126 0.117 Uiso 1 1 calc R
C13 C 0.8890(7) 0.0467(9) -0.0488(4) 0.112(3) Uani 1 1 d .
H13 H 0.9194 -0.0083 -0.0601 0.134 Uiso 1 1 calc R
C14 C 0.8899(9) 0.1267(12) -0.0749(3) 0.138(4) Uani 1 1 d .
H14 H 0.9174 0.1252 -0.1051 0.166 Uiso 1 1 calc R
C15 C 0.8507(10) 0.2111(11) -0.0577(4) 0.152(5) Uani 1 1 d .
H15 H 0.8542 0.2657 -0.0759 0.183 Uiso 1 1 calc R
C16 C 0.8079(8) 0.2143(8) -0.0152(3) 0.124(4) Uani 1 1 d .
H16 H 0.7833 0.2715 -0.0036 0.149 Uiso 1 1 calc R
C17 C 0.4674(10) -0.2084(7) 0.1290(3) 0.103(3) Uani 1 1 d .
C18 C 0.3765(12) -0.2628(9) 0.1296(3) 0.132(4) Uani 1 1 d .
H18 H 0.3132 -0.2343 0.1217 0.158 Uiso 1 1 calc R
C19 C 0.3781(15) -0.3584(10) 0.1417(4) 0.161(5) Uani 1 1 d .
H19 H 0.3178 -0.3941 0.1446 0.193 Uiso 1 1 calc R
C20 C 0.477(2) -0.3956(13) 0.1490(5) 0.201(11) Uani 1 1 d .
H20 H 0.4816 -0.4606 0.1539 0.241 Uiso 1 1 calc R
C21 C 0.5714(18) -0.3455(12) 0.1498(5) 0.180(8) Uani 1 1 d .
H21 H 0.6355 -0.3733 0.1569 0.215 Uiso 1 1 calc R
C22 C 0.5595(10) -0.2501(8) 0.1390(3) 0.124(4) Uani 1 1 d .
H22 H 0.6190 -0.2128 0.1385 0.149 Uiso 1 1 calc R
C23 C 0.4080(7) -0.0515(5) 0.1574(3) 0.079(2) Uani 1 1 d .
C24 C 0.4514(7) -0.0547(6) 0.2025(3) 0.094(3) Uani 1 1 d .
H24 H 0.5107 -0.0913 0.2078 0.113 Uiso 1 1 calc R
C25 C 0.4114(10) -0.0065(7) 0.2399(3) 0.119(4) Uani 1 1 d .
H25 H 0.4423 -0.0110 0.2700 0.143 Uiso 1 1 calc R
C26 C 0.3245(11) 0.0486(8) 0.2321(4) 0.123(4) Uani 1 1 d .
H26 H 0.2962 0.0819 0.2571 0.147 Uiso 1 1 calc R
C27 C 0.2795(8) 0.0548(7) 0.1878(5) 0.121(3) Uani 1 1 d .
H27 H 0.2215 0.0930 0.1823 0.145 Uiso 1 1 calc R
C28 C 0.3223(7) 0.0021(6) 0.1502(3) 0.102(3) Uani 1 1 d .
H28 H 0.2907 0.0046 0.1202 0.123 Uiso 1 1 calc R
C29 C 0.3072(8) 0.1750(6) 0.0239(3) 0.105(3) Uani 1 1 d .
C30 C 0.2285(10) 0.1867(7) 0.0570(4) 0.125(4) Uani 1 1 d .
H30 H 0.2439 0.1780 0.0891 0.151 Uiso 1 1 calc R
C31 C 0.1257(10) 0.2117(8) 0.0420(5) 0.136(4) Uani 1 1 d .
H31 H 0.0750 0.2212 0.0644 0.163 Uiso 1 1 calc R
C32 C 0.1014(10) 0.2215(9) -0.0038(5) 0.149(5) Uani 1 1 d .
H32 H 0.0341 0.2381 -0.0135 0.179 Uiso 1 1 calc R
C33 C 0.1771(9) 0.2067(8) -0.0371(4) 0.134(4) Uani 1 1 d .
H33 H 0.1593 0.2108 -0.0691 0.161 Uiso 1 1 calc R
C34 C 0.2796(8) 0.1859(7) -0.0232(3) 0.111(3) Uani 1 1 d .
H34 H 0.3298 0.1793 -0.0461 0.134 Uiso 1 1 calc R
C35 C 0.4772(8) 0.2448(8) 0.0379(3) 0.103(4) Uani 1 1 d .
C36 C 0.4781(10) 0.3137(10) 0.0731(4) 0.152(6) Uani 1 1 d .
H36 H 0.4451 0.2998 0.1011 0.182 Uiso 1 1 calc R
C37 C 0.5241(16) 0.4002(14) 0.0693(6) 0.198(10) Uani 1 1 d .
H37 H 0.5179 0.4445 0.0934 0.238 Uiso 1 1 calc R
C38 C 0.5798(12) 0.4221(10) 0.0296(7) 0.178(8) Uani 1 1 d .
H38 H 0.6155 0.4791 0.0278 0.213 Uiso 1 1 calc R
C39 C 0.5820(8) 0.3578(8) -0.0076(4) 0.125(4) Uani 1 1 d .
H39 H 0.6156 0.3727 -0.0354 0.150 Uiso 1 1 calc R
C40 C 0.5327(9) 0.2704(8) -0.0023(4) 0.122(4) Uani 1 1 d .
H40 H 0.5369 0.2268 -0.0268 0.147 Uiso 1 1 calc R
C41 C 0.8125(7) -0.0943(7) 0.2530(3) 0.089(3) Uani 1 1 d .
C42 C 0.7322(8) -0.1595(8) 0.2628(4) 0.119(3) Uani 1 1 d .
H42 H 0.6987 -0.1928 0.2384 0.142 Uiso 1 1 calc R
C43 C 0.7043(8) -0.1730(8) 0.3103(5) 0.122(3) Uani 1 1 d .
H43 H 0.6527 -0.2162 0.3177 0.146 Uiso 1 1 calc R
C44 C 0.7545(10) -0.1209(9) 0.3457(4) 0.120(3) Uani 1 1 d .
H44 H 0.7354 -0.1284 0.3771 0.144 Uiso 1 1 calc R
C45 C 0.8306(9) -0.0598(8) 0.3350(4) 0.117(3) Uani 1 1 d .
H45 H 0.8647 -0.0256 0.3590 0.140 Uiso 1 1 calc R
C46 C 0.8572(7) -0.0483(7) 0.2898(3) 0.101(3) Uani 1 1 d .
H46 H 0.9102 -0.0056 0.2835 0.121 Uiso 1 1 calc R
C47 C 0.9336(9) -0.1442(9) 0.1949(3) 0.111(3) Uani 1 1 d .
C48 C 0.9102(11) -0.2344(8) 0.1763(4) 0.127(4) Uani 1 1 d .
H48 H 0.8430 -0.2519 0.1670 0.153 Uiso 1 1 calc R
C49 C 0.9979(11) -0.2982(13) 0.1727(5) 0.166(7) Uani 1 1 d .
H49 H 0.9853 -0.3587 0.1610 0.199 Uiso 1 1 calc R
C50 C 1.0915(15) -0.2765(11) 0.1846(5) 0.155(6) Uani 1 1 d .
H50 H 1.1440 -0.3206 0.1800 0.186 Uiso 1 1 calc R
C51 C 1.1172(10) -0.1898(13) 0.2042(4) 0.160(6) Uani 1 1 d .
H51 H 1.1855 -0.1761 0.2135 0.193 Uiso 1 1 calc R
C52 C 1.0364(9) -0.1217(9) 0.2096(3) 0.132(4) Uani 1 1 d .
H52 H 1.0514 -0.0628 0.2228 0.159 Uiso 1 1 calc R
C53 C 0.6894(7) 0.1266(7) 0.2229(3) 0.106(3) Uani 1 1 d .
H53A H 0.7636 0.1375 0.2208 0.127 Uiso 1 1 calc R
H53B H 0.6779 0.0764 0.2455 0.127 Uiso 1 1 calc R
C54 C 0.6357(11) 0.2134(8) 0.2368(4) 0.146(5) Uani 1 1 d .
H54A H 0.5865 0.1989 0.2612 0.176 Uiso 1 1 calc R
H54B H 0.6860 0.2582 0.2498 0.176 Uiso 1 1 calc R
C55 C 0.5852(10) 0.2521(9) 0.1994(5) 0.160(5) Uani 1 1 d U
H55A H 0.6243 0.3052 0.1874 0.192 Uiso 1 1 calc R
H55B H 0.5172 0.2745 0.2085 0.192 Uiso 1 1 calc R
C56 C 0.5740(7) 0.1762(7) 0.1622(3) 0.105(3) Uani 1 1 d .
H56A H 0.5031 0.1528 0.1603 0.126 Uiso 1 1 calc R
H56B H 0.5924 0.2004 0.1314 0.126 Uiso 1 1 calc R

loop_
_atom_site_aniso_label
_atom_site_aniso_U_11
_atom_site_aniso_U_22
_atom_site_aniso_U_33
_atom_site_aniso_U_23
_atom_site_aniso_U_13
_atom_site_aniso_U_12
Mg1 0.112(2) 0.0993(19) 0.0348(12) -0.0138(12) -0.0163(13) 0.0591(16)
Mg2 0.106(2) 0.113(2) 0.0397(13) -0.0069(13) -0.0144(13) 0.0531(17)
O1 0.094(4) 0.115(4) 0.045(3) -0.008(3) -0.004(3) 0.045(3)
O2 0.111(4) 0.090(4) 0.044(3) -0.009(3) -0.012(3) 0.046(3)
O3 0.112(4) 0.095(4) 0.042(3) -0.018(2) -0.015(3) 0.064(3)
O4 0.124(5) 0.151(5) 0.065(4) 0.016(3) -0.019(3) 0.065(4)
O5 0.096(4) 0.117(4) 0.050(3) -0.018(3) -0.018(3) 0.043(3)
C1 0.104(7) 0.143(9) 0.051(5) -0.006(5) -0.003(5) 0.071(6)
C2 0.140(8) 0.083(6) 0.037(4) -0.006(4) -0.024(5) 0.030(6)
C3 0.142(8) 0.103(7) 0.048(5) -0.021(5) -0.018(5) 0.084(7)
C4 0.100(6) 0.141(8) 0.071(6) 0.028(5) -0.007(5) 0.045(6)
C5 0.106(7) 0.132(8) 0.044(5) -0.008(5) -0.005(4) 0.045(6)
C6 0.095(6) 0.152(8) 0.049(5) 0.016(5) -0.002(5) 0.043(6)
C7 0.094(7) 0.201(13) 0.066(7) 0.015(7) -0.004(6) 0.031(8)
C8 0.112(9) 0.227(16) 0.066(7) 0.002(9) -0.006(6) 0.015(10)
C9 0.137(10) 0.190(13) 0.111(10) -0.047(9) -0.008(8) -0.015(10)
C10 0.106(8) 0.143(9) 0.103(8) -0.012(7) 0.007(6) 0.035(7)
C11 0.100(6) 0.163(9) 0.050(5) -0.009(6) -0.012(4) 0.071(6)
C12 0.113(7) 0.119(7) 0.061(5) -0.018(5) -0.002(5) 0.027(6)
C13 0.108(7) 0.163(10) 0.064(6) -0.033(7) 0.012(6) 0.016(7)
C14 0.153(10) 0.218(14) 0.043(6) 0.009(8) -0.003(6) 0.025(10)
C15 0.176(11) 0.216(14) 0.065(7) 0.028(8) 0.006(7) 0.100(10)
C16 0.141(9) 0.169(10) 0.064(6) 0.023(6) -0.002(6) 0.088(7)
C17 0.186(10) 0.088(7) 0.035(4) -0.012(4) -0.031(5) 0.049(8)
C18 0.229(14) 0.084(8) 0.080(7) -0.009(6) -0.044(8) -0.002(8)
C19 0.29(2) 0.101(11) 0.088(8) -0.012(7) -0.040(10) -0.010(11)
C20 0.40(3) 0.120(14) 0.079(8) -0.032(9) -0.044(16) 0.115(18)
C21 0.31(2) 0.131(15) 0.098(9) -0.003(9) -0.054(13) 0.085(13)
C22 0.215(12) 0.100(8) 0.056(5) -0.005(5) -0.021(6) 0.067(8)
C23 0.114(7) 0.067(5) 0.056(5) -0.006(4) -0.009(4) 0.013(5)
C24 0.146(8) 0.086(6) 0.051(5) -0.015(4) -0.007(5) 0.027(5)
C25 0.192(11) 0.104(8) 0.063(6) -0.021(5) 0.005(7) 0.028(8)
C26 0.165(11) 0.123(9) 0.082(8) -0.034(7) 0.030(8) -0.008(8)
C27 0.112(8) 0.105(8) 0.148(11) -0.036(8) 0.019(8) 0.010(6)
C28 0.113(7) 0.098(7) 0.095(7) -0.032(6) -0.016(6) 0.012(6)
C29 0.135(8) 0.120(7) 0.059(5) -0.021(5) -0.003(5) 0.078(6)
C30 0.174(11) 0.119(8) 0.084(7) -0.006(6) 0.012(7) 0.066(8)
C31 0.137(10) 0.134(9) 0.137(11) -0.012(8) 0.028(9) 0.062(8)
C32 0.137(10) 0.179(12) 0.132(11) -0.014(9) 0.002(9) 0.105(9)
C33 0.143(9) 0.151(9) 0.106(8) -0.008(7) -0.035(7) 0.082(8)
C34 0.129(7) 0.138(8) 0.066(6) -0.016(5) -0.025(5) 0.082(6)
C35 0.136(8) 0.111(8) 0.059(6) -0.041(6) -0.045(5) 0.088(7)
C36 0.203(12) 0.161(11) 0.088(7) -0.065(8) -0.052(8) 0.112(10)
C37 0.28(2) 0.140(14) 0.169(16) -0.095(14) -0.092(15) 0.089(15)
C38 0.169(13) 0.116(10) 0.241(18) -0.071(14) -0.125(14) 0.087(10)
C39 0.157(9) 0.082(7) 0.134(10) -0.025(7) -0.057(7) 0.050(7)
C40 0.172(10) 0.100(8) 0.091(8) -0.046(6) -0.067(7) 0.077(7)
C41 0.083(6) 0.111(7) 0.072(6) 0.039(5) 0.005(5) 0.013(5)
C42 0.126(9) 0.126(9) 0.103(9) 0.020(7) -0.005(7) 0.016(7)
C43 0.115(8) 0.128(9) 0.123(10) 0.026(8) 0.016(7) -0.025(7)
C44 0.146(10) 0.122(9) 0.092(8) 0.023(7) 0.022(8) 0.021(8)
C45 0.141(9) 0.116(8) 0.093(8) 0.024(6) -0.004(7) 0.001(7)
C46 0.098(7) 0.138(8) 0.066(6) 0.029(6) -0.008(5) 0.001(6)
C47 0.129(9) 0.139(10) 0.063(6) 0.007(6) -0.012(6) 0.039(8)
C48 0.183(12) 0.105(8) 0.094(8) 0.002(6) -0.007(7) 0.022(8)
C49 0.095(8) 0.243(18) 0.157(13) 0.030(11) -0.029(9) 0.029(10)
C50 0.222(18) 0.141(11) 0.103(9) -0.008(8) 0.011(10) 0.105(12)
C51 0.142(10) 0.240(17) 0.100(9) 0.037(10) 0.007(8) 0.106(12)
C52 0.123(9) 0.199(12) 0.075(7) 0.011(7) -0.009(6) 0.033(9)
C53 0.115(7) 0.143(8) 0.057(5) -0.031(5) -0.029(5) 0.041(6)
C54 0.225(13) 0.122(8) 0.088(7) -0.043(6) -0.067(8) 0.048(9)
C55 0.168(8) 0.164(8) 0.146(8) -0.053(7) -0.032(7) 0.039(7)
C56 0.109(7) 0.127(7) 0.078(6) -0.034(5) -0.022(5) 0.047(6)

loop_
_atom_type_symbol
_atom_type_description
_atom_type_scat_dispersion_real
_atom_type_scat_dispersion_imag
_atom_type_scat_source
C C 0.0033 0.0016 'International Tables Vol C Tables 4.2.6.8 and 6.1.1.4'
H H 0.0000 0.0000 'International Tables Vol C Tables 4.2.6.8 and 6.1.1.4'
O O 0.0106 0.0060 'International Tables Vol C Tables 4.2.6.8 and 6.1.1.4'
Mg Mg 0.0486 0.0363 'International Tables Vol C Tables 4.2.6.8 and 6.1.1.4'

loop_
_geom_angle_atom_site_label_1
_geom_angle_atom_site_label_2
_geom_angle_atom_site_label_3
_geom_angle
_geom_angle_site_symmetry_1
_geom_angle_site_symmetry_3
O1 Mg1 O3 138.7(2) . 3_655
O1 Mg1 O3 120.6(3) . .
O3 Mg1 O3 83.2(2) 3_655 .
O1 Mg1 O2 83.1(3) . .
O3 Mg1 O2 118.5(3) 3_655 .
O3 Mg1 O2 115.9(2) . .
O1 Mg1 Mg1 147.4(3) . 3_655
O3 Mg1 Mg1 41.73(13) 3_655 3_655
O3 Mg1 Mg1 41.45(14) . 3_655
O2 Mg1 Mg1 127.7(3) . 3_655
O4 Mg2 O1 130.1(3) . .
O4 Mg2 O2 117.2(3) . .
O1 Mg2 O2 82.9(3) . .
O4 Mg2 O5 107.5(2) . .
O1 Mg2 O5 104.7(3) . .
O2 Mg2 O5 112.4(2) . .
C1 O1 Mg1 127.7(5) . .
C1 O1 Mg2 128.8(5) . .
Mg1 O1 Mg2 97.8(3) . .
C2 O2 Mg2 137.9(4) . .
C2 O2 Mg1 124.3(4) . .
Mg2 O2 Mg1 96.2(3) . .
C3 O3 Mg1 137.2(4) . 3_655
C3 O3 Mg1 124.9(4) . .
Mg1 O3 Mg1 96.8(2) 3_655 .
C4 O4 Mg2 135.4(6) . .
C56 O5 C53 109.5(6) . .
C56 O5 Mg2 121.3(4) . .
C53 O5 Mg2 128.9(5) . .
O1 C1 C11 114.5(8) . .
O1 C1 C5 112.1(7) . .
C11 C1 C5 107.7(7) . .
O2 C2 C23 111.8(7) . .
O2 C2 C17 114.4(8) . .
C23 C2 C17 109.4(7) . .
O3 C3 C35 114.1(8) . .
O3 C3 C29 111.9(7) . .
C35 C3 C29 107.1(7) . .
O4 C4 C41 114.9(8) . .
O4 C4 C47 113.7(8) . .
C41 C4 C47 107.2(7) . .
C10 C5 C6 118.9(9) . .
C10 C5 C1 121.2(9) . .
C6 C5 C1 119.9(9) . .
C7 C6 C5 119.5(10) . .
C8 C7 C6 122.2(12) . .
C7 C8 C9 119.0(13) . .
C8 C9 C10 121.3(13) . .
C5 C10 C9 119.1(11) . .
C16 C11 C12 118.6(8) . .
C16 C11 C1 121.1(9) . .
C12 C11 C1 120.2(9) . .
C13 C12 C11 119.5(9) . .
C14 C13 C12 119.7(10) . .
C13 C14 C15 121.3(10) . .
C16 C15 C14 120.5(12) . .
C15 C16 C11 120.2(10) . .
C22 C17 C18 119.1(10) . .
C22 C17 C2 122.8(12) . .
C18 C17 C2 118.1(10) . .
C19 C18 C17 122.0(13) . .
C20 C19 C18 114.3(17) . .
C19 C20 C21 126.7(19) . .
C22 C21 C20 113.4(18) . .
C17 C22 C21 124.2(14) . .
C28 C23 C24 117.8(8) . .
C28 C23 C2 121.1(7) . .
C24 C23 C2 121.1(8) . .
C25 C24 C23 123.1(9) . .
C24 C25 C26 118.6(10) . .
C27 C26 C25 120.3(10) . .
C26 C27 C28 119.2(10) . .
C23 C28 C27 121.0(9) . .
C34 C29 C30 117.3(9) . .
C34 C29 C3 122.9(8) . .
C30 C29 C3 119.8(8) . .
C29 C30 C31 120.7(10) . .
C32 C31 C30 120.5(11) . .
C31 C32 C33 119.5(11) . .
C32 C33 C34 121.2(10) . .
C29 C34 C33 120.7(10) . .
C36 C35 C40 113.7(13) . .
C36 C35 C3 123.6(12) . .
C40 C35 C3 122.7(8) . .
C37 C36 C35 124.6(15) . .
C36 C37 C38 120.0(15) . .
C37 C38 C39 119.3(18) . .
C38 C39 C40 118.6(14) . .
C39 C40 C35 123.8(10) . .
C46 C41 C42 117.6(9) . .
C46 C41 C4 123.3(9) . .
C42 C41 C4 119.1(10) . .
C43 C42 C41 118.6(10) . .
C44 C43 C42 119.3(10) . .
C45 C44 C43 120.4(11) . .
C46 C45 C44 119.8(11) . .
C45 C46 C41 124.3(10) . .
C48 C47 C52 120.2(11) . .
C48 C47 C4 116.6(11) . .
C52 C47 C4 122.8(11) . .
C47 C48 C49 115.5(13) . .
C50 C49 C48 124.1(16) . .
C49 C50 C51 122.1(14) . .
C50 C51 C52 118.3(14) . .
C47 C52 C51 119.6(13) . .
O5 C53 C54 104.6(7) . .
C55 C54 C53 110.6(9) . .
C54 C55 C56 107.1(10) . .
O5 C56 C55 105.1(8) . .

loop_
_geom_bond_atom_site_label_1
_geom_bond_atom_site_label_2
_geom_bond_distance
_geom_bond_site_symmetry_2
Mg1 O1 1.939(6) .
Mg1 O3 1.953(5) 3_655
Mg1 O3 1.964(5) .
Mg1 O2 1.972(6) .
Mg1 Mg1 2.930(4) 3_655
Mg2 O4 1.856(5) .
Mg2 O1 1.954(6) .
Mg2 O2 1.969(7) .
Mg2 O5 2.022(5) .
O1 C1 1.418(11) .
O2 C2 1.407(10) .
O3 C3 1.411(8) .
O3 Mg1 1.953(5) 3_655
O4 C4 1.412(10) .
O5 C56 1.429(9) .
O5 C53 1.438(8) .
C1 C11 1.530(11) .
C1 C5 1.561(12) .
C2 C23 1.517(11) .
C2 C17 1.528(12) .
C3 C35 1.494(14) .
C3 C29 1.512(11) .
C4 C41 1.486(11) .
C4 C47 1.495(12) .
C5 C10 1.357(13) .
C5 C6 1.398(11) .
C6 C7 1.395(13) .
C7 C8 1.328(15) .
C8 C9 1.356(16) .
C9 C10 1.428(15) .
C11 C16 1.404(13) .
C11 C12 1.414(11) .
C12 C13 1.382(11) .
C13 C14 1.350(14) .
C14 C15 1.389(15) .
C15 C16 1.335(13) .
C17 C22 1.344(13) .
C17 C18 1.399(14) .
C18 C19 1.393(16) .
C19 C20 1.39(2) .
C20 C21 1.40(2) .
C21 C22 1.390(17) .
C23 C28 1.348(10) .
C23 C24 1.378(10) .
C24 C25 1.369(11) .
C25 C26 1.375(13) .
C26 C27 1.367(14) .
C27 C28 1.420(12) .
C29 C34 1.376(11) .
C29 C30 1.406(12) .
C30 C31 1.421(14) .
C31 C32 1.329(15) .
C32 C33 1.386(14) .
C33 C34 1.395(12) .
C35 C36 1.391(13) .
C35 C40 1.405(14) .
C36 C37 1.36(2) .
C37 C38 1.38(2) .
C38 C39 1.389(16) .
C39 C40 1.399(15) .
C41 C46 1.342(12) .
C41 C42 1.416(13) .
C42 C43 1.411(14) .
C43 C44 1.387(14) .
C44 C45 1.347(13) .
C45 C46 1.341(12) .
C47 C48 1.408(14) .
C47 C52 1.410(14) .
C48 C49 1.449(15) .
C49 C50 1.277(18) .
C50 C51 1.381(18) .
C51 C52 1.428(15) .
C53 C54 1.466(12) .
C54 C55 1.340(14) .
C55 C56 1.506(13) .
